data_1520781
loop_
_publ_author_name
'Andersson, S.'
'Jahnberg, L.'

_publ_section_title
;
 Crystal structure studies on the homologous series Tin O2n-1 Vn O2n-1
 Tin-2 Cr2 O2n-1
;
_journal_name_full 'Arkiv foer Kemi'
_journal_page_first 413
_journal_page_last 426
_journal_volume 21
_journal_year 1963
_chemical_formula_sum 'O13 Ti7'
_chemical_name_systematic 'Ti7 O13'
_space_group_IT_number 2
_symmetry_space_group_name_Hall '-P 1'
_symmetry_space_group_name_H-M 'P -1'
_cell_angle_alpha 98.9
_cell_angle_beta 125.5
_cell_angle_gamma 108.5
_cell_formula_units_Z 2
_cell_length_a 5.54
_cell_length_b 7.13
_cell_length_c 15.36
_cell_volume 420.855
_citation_journal_id_ASTM ARKEAD
_cod_data_source_file Andersson_ARKEAD_1963_1393.cif
_cod_data_source_block O13Ti7
_cod_original_cell_volume 420.8545
_cod_database_code 1520781

loop_
_symmetry_equiv_pos_as_xyz
x,y,z
-x,-y,-z

loop_
_atom_site_label
_atom_site_type_symbol
_atom_site_fract_x
_atom_site_fract_y
_atom_site_fract_z
_atom_site_occupancy
_atom_site_U_iso_or_equiv
Ti6 Ti 0.077 0.654 0.462 1 0.0
O4 O 0.024 0.547 0.141 1 0.0
Ti8 Ti 0 0.5 0 1 0.0
Ti4 Ti 0.385 0.769 0.308 1 0.0
O9 O 0.053 0.607 0.32 1 0.0
O7 O 0.173 0.958 0.261 1 0.0
O1 O 0.669 0.838 0.013 1 0.0
Ti5 Ti 0.077 0.154 0.462 1 0.0
O12 O 0.408 0.316 0.449 1 0.0
Ti7 Ti 0 0 0 1 0.0
O2 O 0.212 0.812 0.047 1 0.0
O5 O 0.361 0.222 0.166 1 0.0
O3 O 0.48 0.573 0.107 1 0.0
Ti1 Ti 0.692 0.385 0.154 1 0.0
O11 O 0.865 0.342 0.414 1 0.0
O13 O 0.711 0.034 0.491 1 0.0
O8 O 0.716 0.932 0.295 1 0.0
O6 O 0.904 0.196 0.201 1 0.0
Ti3 Ti 0.385 0.269 0.308 1 0.0
O10 O 0.596 0.581 0.355 1 0.0
Ti2 Ti 0.692 0.885 0.154 1 0.0
